data_4038965
loop_
_publ_author_name
'Lamprecht, Zandria'
'Malan, Frederick P.'
'Liles, David C.'
'Lotz, Simon'
'Bezuidenhout, Daniela I.'

_publ_section_title
;
 Synthesis and structure of annulated
 dithieno[2,3-b;3&#x02B9;,2&#x02B9;-d]thienyl- and ring-opened
 3,3&#x02B9;-bithienyl Fischer carbene complexes
;
_journal_name_full 'Journal of Organometallic Chemistry'
_journal_page_first 121466
_journal_paper_doi 10.1016/j.jorganchem.2020.121466
_journal_volume 925
_journal_year 2020
_chemical_formula_sum 'C20 H18 Cr O6 S3'
_chemical_formula_weight 502.52
_space_group_crystal_system monoclinic
_space_group_IT_number 15
_space_group_name_Hall '-C 2yc'
_space_group_name_H-M_alt 'C 1 2/c 1'
_atom_sites_solution_hydrogens geom
_audit_creation_method SHELXL-2018/3
_cell_angle_alpha 90
_cell_angle_beta 114.7700(10)
_cell_angle_gamma 90
_cell_formula_units_Z 16
_cell_length_a 52.4504(19)
_cell_length_b 7.4685(3)
_cell_length_c 25.3205(9)
_cell_measurement_reflns_used 9846
_cell_measurement_temperature 150(2)
_cell_measurement_theta_max 28.800
_cell_measurement_theta_min 2.266
_cell_volume 9006.1(6)
_computing_structure_refinement 'SHELXL-2018/3 (Sheldrick, 2018)'
_diffrn_ambient_temperature 150(2)
_diffrn_measured_fraction_theta_full 0.999
_diffrn_measured_fraction_theta_max 0.999
_diffrn_measurement_device_type 'Bruker kappa, Photon 100 CMOS'
_diffrn_measurement_method '\f and \w scans'
_diffrn_radiation_type MoK\a
_diffrn_radiation_wavelength 0.71073
_diffrn_reflns_av_R_equivalents 0.0358
_diffrn_reflns_av_unetI/netI 0.0138
_diffrn_reflns_Laue_measured_fraction_full 0.999
_diffrn_reflns_Laue_measured_fraction_max 0.999
_diffrn_reflns_limit_h_max 61
_diffrn_reflns_limit_h_min -61
_diffrn_reflns_limit_k_max 8
_diffrn_reflns_limit_k_min -8
_diffrn_reflns_limit_l_max 29
_diffrn_reflns_limit_l_min -29
_diffrn_reflns_number 126740
_diffrn_reflns_point_group_measured_fraction_full 0.999
_diffrn_reflns_point_group_measured_fraction_max 0.999
_diffrn_reflns_theta_full 24.713
_diffrn_reflns_theta_max 24.713
_diffrn_reflns_theta_min 2.267
_diffrn_source 'I\ms micro focus'
_exptl_absorpt_coefficient_mu 0.819
_exptl_absorpt_correction_T_max 0.714
_exptl_absorpt_correction_T_min 0.634
_exptl_absorpt_correction_type multi-scan
_exptl_absorpt_process_details 'SADABS (Bruker, 2015)'
_exptl_crystal_colour red
_exptl_crystal_density_diffrn 1.482
_exptl_crystal_description blade
_exptl_crystal_F_000 4128
_exptl_crystal_size_max 0.394
_exptl_crystal_size_mid 0.325
_exptl_crystal_size_min 0.112
_refine_diff_density_max 0.706
_refine_diff_density_min -0.688
_refine_diff_density_rms 0.059
_refine_ls_extinction_coef 0.00018(4)
_refine_ls_extinction_expression Fc^*^=kFc[1+0.001xFc^2^\l^3^/sin(2\q)]^-1/4^
_refine_ls_extinction_method 'SHELXL-2018/3 (Sheldrick 2018)'
_refine_ls_goodness_of_fit_ref 1.039
_refine_ls_hydrogen_treatment constr
_refine_ls_matrix_type full
_refine_ls_number_parameters 555
_refine_ls_number_reflns 7672
_refine_ls_number_restraints 41
_refine_ls_restrained_S_all 1.052
_refine_ls_R_factor_all 0.0388
_refine_ls_R_factor_gt 0.0321
_refine_ls_shift/su_max 0.003
_refine_ls_shift/su_mean 0.000
_refine_ls_structure_factor_coef Fsqd
_refine_ls_weighting_details 'w=1/[\s^2^(Fo^2^)+(0.0564P)^2^+15.8847P] where P=(Fo^2^+2Fc^2^)/3'
_refine_ls_weighting_scheme calc
_refine_ls_wR_factor_gt 0.0947
_refine_ls_wR_factor_ref 0.0994
_reflns_Friedel_coverage 0.000
_reflns_Friedel_fraction_full .
_reflns_Friedel_fraction_max .
_reflns_number_gt 6651
_reflns_number_total 7672
_reflns_threshold_expression 'I > 2\s(I)'
_cod_data_source_file 1111111.cif
_cod_data_source_block 1
_cod_depositor_comments
;
The following automatic conversions were performed:

data item '_exptl_absorpt_correction_type' value 'Multi-scan' was
changed to 'multi-scan' in accordance with the built-in table derived
from the CIF Core dictionary named 'cif_core.dic' version 2.4.5 last
updated on 2014-11-21.

Automatic conversion script
Id: cif_fix_values 8738 2021-04-28 16:35:53Z antanas 
;
_cod_original_sg_symbol_H-M 'C 2/c'
_cod_database_code 4038965
_shelx_shelxl_version_number 2018/3
_shelx_space_group_comment
;
The symmetry employed for this shelxl refinement is uniquely defined
by the following loop, which should always be used as a source of
symmetry information in preference to the above space-group names.
They are only intended as comments.
;
_shelx_estimated_absorpt_t_min 0.738
_shelx_estimated_absorpt_t_max 0.914

loop_
_space_group_symop_operation_xyz
'x, y, z'
'-x, y, -z+1/2'
'x+1/2, y+1/2, z'
'-x+1/2, y+1/2, -z+1/2'
'-x, -y, -z'
'x, -y, z-1/2'
'-x+1/2, -y+1/2, -z'
'x+1/2, -y+1/2, z-1/2'

loop_
_atom_site_label
_atom_site_type_symbol
_atom_site_fract_x
_atom_site_fract_y
_atom_site_fract_z
_atom_site_U_iso_or_equiv
_atom_site_adp_type
_atom_site_occupancy
_atom_site_site_symmetry_order
_atom_site_calc_flag
_atom_site_refinement_flags_posn
_atom_site_refinement_flags_adp
_atom_site_refinement_flags_occupancy
_atom_site_disorder_assembly
_atom_site_disorder_group
Cr1 Cr 0.66992(2) 0.50511(5) 0.47415(2) 0.02179(11) Uani 1 1 d . . . . .
Cr21 Cr 0.51908(2) 0.02022(5) 0.62862(2) 0.02240(11) Uani 1 1 d . . . . .
S1 S 0.63192(2) 0.50620(7) 0.61493(2) 0.02197(14) Uani 1 1 d . . . . .
S2 S 0.76115(2) 0.66615(9) 0.80236(3) 0.03182(16) Uani 1 1 d . . . . .
S3 S 0.65037(2) 0.53386(8) 0.74430(2) 0.02366(14) Uani 1 1 d . . . . .
S21 S 0.61750(2) 0.03241(8) 0.74815(2) 0.02401(14) Uani 1 1 d . . . . .
S22 S 0.64877(2) 0.01179(10) 0.52701(3) 0.04422(19) Uani 1 1 d . . . . .
S23 S 0.67150(2) 0.01934(9) 0.73254(3) 0.03222(16) Uani 1 1 d . . . . .
O1 O 0.70654(6) 0.5204(3) 0.40887(11) 0.0624(7) Uani 1 1 d . . . . .
O2 O 0.70846(4) 0.7951(3) 0.55051(8) 0.0399(4) Uani 1 1 d . . . . .
O3 O 0.63377(4) 0.7889(2) 0.38995(7) 0.0405(4) Uani 1 1 d . . . . .
O4 O 0.63947(4) 0.2061(3) 0.38968(8) 0.0459(5) Uani 1 1 d . . . . .
O5 O 0.70803(4) 0.2234(3) 0.55576(8) 0.0433(5) Uani 1 1 d . . . . .
O6 O 0.61793(3) 0.4760(2) 0.50231(7) 0.0288(4) Uani 1 1 d . . . . .
O21 O 0.46314(4) 0.0041(3) 0.52406(9) 0.0580(6) Uani 1 1 d . . . . .
O22 O 0.53787(5) -0.2838(3) 0.57329(9) 0.0516(5) Uani 1 1 d . . . . .
O23 O 0.53547(5) 0.3107(3) 0.56433(10) 0.0558(6) Uani 1 1 d . . . . .
O24 O 0.49442(4) 0.3138(3) 0.67618(8) 0.0431(5) Uani 1 1 d . . . . .
O25 O 0.49444(4) -0.2615(2) 0.68023(8) 0.0380(4) Uani 1 1 d . . . . .
O26 O 0.56685(3) 0.0327(2) 0.75345(7) 0.0259(4) Uani 1 1 d . . . . .
C1 C 0.69273(6) 0.5133(3) 0.43390(12) 0.0365(6) Uani 1 1 d . . . . .
C2 C 0.69321(5) 0.6883(3) 0.52268(10) 0.0267(5) Uani 1 1 d . . . . .
C3 C 0.64674(5) 0.6820(3) 0.42225(9) 0.0272(5) Uani 1 1 d . . . . .
C4 C 0.64987(5) 0.3185(3) 0.42223(10) 0.0299(5) Uani 1 1 d . . . . .
C5 C 0.69355(5) 0.3288(3) 0.52536(10) 0.0284(5) Uani 1 1 d . . . . .
C6 C 0.64564(5) 0.4978(3) 0.52144(10) 0.0222(5) Uani 1 1 d . . . . .
C7 C 0.59883(5) 0.4483(4) 0.44214(10) 0.0376(6) Uani 1 1 d . . . . .
H7A H 0.602048 0.329746 0.428548 0.045 Uiso 1 1 calc R U . . .
H7B H 0.601493 0.541954 0.417225 0.045 Uiso 1 1 calc R U . . .
C8 C 0.56976(6) 0.4587(5) 0.43978(13) 0.0556(9) Uani 1 1 d . . . . .
H8A H 0.555906 0.439272 0.399717 0.083 Uiso 1 1 calc R U . . .
H8B H 0.566853 0.577094 0.453014 0.083 Uiso 1 1 calc R U . . .
H8C H 0.567558 0.366411 0.465079 0.083 Uiso 1 1 calc R U . . .
C9 C 0.65591(5) 0.5149(3) 0.58377(10) 0.0214(5) Uani 1 1 d . . . . .
C10 C 0.68288(5) 0.5322(3) 0.62702(9) 0.0214(5) Uani 1 1 d . . . . .
H10 H 0.698977 0.537919 0.618885 0.026 Uiso 1 1 calc R U . . .
C11 C 0.68459(4) 0.5407(3) 0.68386(9) 0.0199(5) Uani 1 1 d . . . . .
C12 C 0.65800(5) 0.5273(3) 0.68366(9) 0.0201(5) Uani 1 1 d . . . . .
C13 C 0.71125(4) 0.5652(3) 0.73582(9) 0.0198(4) Uani 1 1 d . . . . .
C14 C 0.71764(5) 0.4899(3) 0.79155(10) 0.0226(5) Uani 1 1 d . . . . .
H14 H 0.704979 0.416417 0.799830 0.027 Uiso 1 1 calc R U . . .
C15 C 0.74395(5) 0.5341(3) 0.83211(10) 0.0241(5) Uani 1 1 d . . . . .
H15 H 0.751615 0.496246 0.871554 0.029 Uiso 1 1 calc R U . . .
C16 C 0.73313(4) 0.6638(3) 0.73574(10) 0.0272(5) Uani 1 1 d . . . . .
H16 H 0.732849 0.724272 0.702482 0.033 Uiso 1 1 calc R U . . .
C17 C 0.61233(5) 0.5282(3) 0.71113(10) 0.0230(5) Uani 1 1 d . . . . .
H17A H 0.604915 0.633328 0.685377 0.028 Uiso 1 1 calc R U . . .
H17B H 0.605694 0.418573 0.687297 0.028 Uiso 1 1 calc R U . . .
C18 C 0.60175(5) 0.5304(3) 0.75872(10) 0.0226(5) Uani 1 1 d . . . . .
H18A H 0.609271 0.424878 0.784195 0.027 Uiso 1 1 calc R U . . .
H18B H 0.608848 0.639182 0.782822 0.027 Uiso 1 1 calc R U . . .
C19 C 0.56984(5) 0.5280(3) 0.73387(10) 0.0255(5) Uani 1 1 d . . . . .
H19A H 0.562344 0.634559 0.708852 0.031 Uiso 1 1 calc R U . . .
H19B H 0.562744 0.420251 0.709285 0.031 Uiso 1 1 calc R U . . .
C20 C 0.55927(5) 0.5275(3) 0.78101(11) 0.0325(6) Uani 1 1 d . . . . .
H20A H 0.538691 0.527013 0.763164 0.049 Uiso 1 1 calc R U . . .
H20B H 0.566068 0.634713 0.805200 0.049 Uiso 1 1 calc R U . . .
H20C H 0.566194 0.420437 0.805214 0.049 Uiso 1 1 calc R U . . .
C21 C 0.48445(6) 0.0116(4) 0.56412(12) 0.0366(6) Uani 1 1 d . . . . .
C22 C 0.53142(5) -0.1689(3) 0.59425(10) 0.0302(5) Uani 1 1 d . . . . .
C23 C 0.53010(5) 0.2018(3) 0.58903(11) 0.0323(6) Uani 1 1 d . . . . .
C24 C 0.50469(5) 0.2046(3) 0.66017(10) 0.0290(5) Uani 1 1 d . . . . .
C25 C 0.50488(5) -0.1559(3) 0.66325(10) 0.0267(5) Uani 1 1 d . . . . .
C26 C 0.55917(5) 0.0279(3) 0.69595(10) 0.0214(5) Uani 1 1 d . . . . .
C27 C 0.54704(5) 0.0277(3) 0.77940(10) 0.0296(5) Uani 1 1 d . . . . .
H27A H 0.535511 -0.082392 0.767634 0.036 Uiso 1 1 calc R U . . .
H27B H 0.534398 0.132855 0.767001 0.036 Uiso 1 1 calc R U . . .
C28 C 0.56418(5) 0.0305(3) 0.84425(10) 0.0314(6) Uani 1 1 d . . . . .
H28A H 0.576889 -0.072754 0.855699 0.047 Uiso 1 1 calc R U . . .
H28B H 0.551631 0.024679 0.863972 0.047 Uiso 1 1 calc R U . . .
H28C H 0.575190 0.141220 0.855276 0.047 Uiso 1 1 calc R U . . .
C29 C 0.58489(5) 0.0282(3) 0.68815(10) 0.0225(5) Uani 1 1 d . . . . .
C30 C 0.58887(5) 0.0214(3) 0.63777(10) 0.0233(5) Uani 1 1 d . . . . .
H30 H 0.573619 0.019785 0.600356 0.028 Uiso 1 1 calc R U . . .
C31 C 0.61701(5) 0.0168(3) 0.64542(10) 0.0222(5) Uani 1 1 d . . . . .
C32 C 0.63518(5) 0.0236(3) 0.70433(10) 0.0233(5) Uani 1 1 d . . . . .
C33 C 0.62441(5) 0.0020(3) 0.59560(10) 0.0237(5) Uani 1 1 d . . . . .
C34 C 0.60493(5) -0.0603(4) 0.54075(11) 0.0389(6) Uani 1 1 d . . . . .
H34 H 0.586468 -0.099299 0.533078 0.047 Uiso 1 1 calc R U . . .
C35 C 0.61635(5) -0.0578(4) 0.49751(10) 0.0321(6) Uani 1 1 d . . . . .
H35 H 0.606408 -0.091641 0.457931 0.039 Uiso 1 1 calc R U . . .
C36 C 0.64960(5) 0.0446(3) 0.59441(11) 0.0326(6) Uani 1 1 d . . . . .
H36 H 0.665527 0.086985 0.627045 0.039 Uiso 1 1 calc R U . . .
C37 C 0.68152(6) 0.0161(4) 0.80965(12) 0.0483(8) Uani 0.678(4) 1 d D . P A 1
H37A H 0.676216 0.129033 0.822897 0.058 Uiso 0.678(4) 1 calc R U P A 1
H37B H 0.672707 -0.085734 0.820773 0.058 Uiso 0.678(4) 1 calc R U P A 1
C38 C 0.71486(8) -0.0062(6) 0.83606(19) 0.0370(10) Uani 0.678(4) 1 d D U P A 1
H38A H 0.719379 -0.133526 0.833162 0.044 Uiso 0.678(4) 1 calc R U P A 1
H38B H 0.722139 0.064736 0.812320 0.044 Uiso 0.678(4) 1 calc R U P A 1
C39 C 0.72962(11) 0.0522(9) 0.8985(2) 0.0821(18) Uani 0.678(4) 1 d D U P A 1
H39A H 0.749332 0.010106 0.915166 0.098 Uiso 0.678(4) 1 calc R U P A 1
H39B H 0.729675 0.184530 0.900920 0.098 Uiso 0.678(4) 1 calc R U P A 1
C40 C 0.71497(12) -0.0232(7) 0.9303(3) 0.0618(13) Uani 0.678(4) 1 d D U P A 1
H40A H 0.724319 0.013581 0.971194 0.093 Uiso 0.678(4) 1 calc R U P A 1
H40B H 0.695529 0.019744 0.913665 0.093 Uiso 0.678(4) 1 calc R U P A 1
H40C H 0.715120 -0.154089 0.927863 0.093 Uiso 0.678(4) 1 calc R U P A 1
C37A C 0.68152(6) 0.0161(4) 0.80965(12) 0.0483(8) Uani 0.322(4) 1 d . . P A 2
H37C H 0.674159 0.129761 0.817825 0.058 Uiso 0.322(4) 1 calc R U P A 2
H37D H 0.669909 -0.079784 0.815464 0.058 Uiso 0.322(4) 1 calc R U P A 2
C38A C 0.70657(18) -0.0030(13) 0.8535(4) 0.0370(10) Uani 0.322(4) 1 d D U P A 2
H38C H 0.708177 0.118195 0.870478 0.044 Uiso 0.322(4) 1 calc R U P A 2
H38D H 0.718058 0.004412 0.830982 0.044 Uiso 0.322(4) 1 calc R U P A 2
C39A C 0.7274(2) -0.0945(17) 0.9055(4) 0.0821(18) Uani 0.322(4) 1 d D U P A 2
H39C H 0.718441 -0.207959 0.909047 0.098 Uiso 0.322(4) 1 calc R U P A 2
H39D H 0.743114 -0.128236 0.895707 0.098 Uiso 0.322(4) 1 calc R U P A 2
C40A C 0.7402(2) -0.0184(14) 0.9642(5) 0.0618(13) Uani 0.322(4) 1 d D U P A 2
H40D H 0.753266 -0.105468 0.990877 0.093 Uiso 0.322(4) 1 calc R U P A 2
H40E H 0.750471 0.090943 0.963738 0.093 Uiso 0.322(4) 1 calc R U P A 2
H40F H 0.725546 0.010408 0.977214 0.093 Uiso 0.322(4) 1 calc R U P A 2

loop_
_atom_site_aniso_label
_atom_site_aniso_U_11
_atom_site_aniso_U_22
_atom_site_aniso_U_33
_atom_site_aniso_U_23
_atom_site_aniso_U_13
_atom_site_aniso_U_12
Cr1 0.0279(2) 0.0237(2) 0.01374(19) 0.00032(13) 0.00871(16) 0.00219(14)
Cr21 0.0212(2) 0.0248(2) 0.0198(2) 0.00098(14) 0.00720(16) 0.00059(14)
S1 0.0192(3) 0.0302(3) 0.0146(3) -0.0013(2) 0.0052(2) -0.0004(2)
S2 0.0223(3) 0.0410(4) 0.0270(3) -0.0003(3) 0.0053(2) -0.0076(3)
S3 0.0211(3) 0.0350(3) 0.0153(3) -0.0008(2) 0.0080(2) -0.0001(2)
S21 0.0244(3) 0.0280(3) 0.0179(3) -0.0018(2) 0.0073(2) -0.0007(2)
S22 0.0533(4) 0.0450(4) 0.0472(4) 0.0040(3) 0.0337(4) 0.0035(3)
S23 0.0204(3) 0.0374(4) 0.0339(4) -0.0015(3) 0.0065(3) -0.0005(2)
O1 0.0828(17) 0.0748(17) 0.0580(15) 0.0050(11) 0.0575(14) 0.0086(12)
O2 0.0381(10) 0.0411(11) 0.0352(10) -0.0080(9) 0.0101(8) -0.0107(9)
O3 0.0495(11) 0.0356(10) 0.0306(9) 0.0103(8) 0.0112(8) 0.0083(9)
O4 0.0643(12) 0.0339(10) 0.0293(10) -0.0094(9) 0.0097(9) -0.0005(9)
O5 0.0450(10) 0.0423(11) 0.0304(9) 0.0063(9) 0.0039(8) 0.0152(9)
O6 0.0233(8) 0.0443(10) 0.0136(8) -0.0036(7) 0.0028(7) -0.0033(7)
O21 0.0301(11) 0.0949(18) 0.0327(11) 0.0036(10) -0.0029(9) 0.0009(10)
O22 0.0700(14) 0.0377(11) 0.0588(13) -0.0169(10) 0.0383(11) -0.0057(10)
O23 0.0743(14) 0.0399(12) 0.0687(14) 0.0213(11) 0.0452(12) 0.0078(10)
O24 0.0440(10) 0.0394(11) 0.0471(11) -0.0020(9) 0.0202(9) 0.0114(9)
O25 0.0375(10) 0.0380(10) 0.0386(10) 0.0016(8) 0.0159(8) -0.0105(8)
O26 0.0238(8) 0.0365(9) 0.0182(8) -0.0010(7) 0.0097(7) -0.0010(7)
C1 0.0515(17) 0.0364(15) 0.0269(13) 0.0002(11) 0.0217(13) 0.0050(12)
C2 0.0287(12) 0.0333(14) 0.0208(11) 0.0031(10) 0.0129(10) 0.0047(11)
C3 0.0348(12) 0.0285(13) 0.0187(11) -0.0037(10) 0.0115(10) -0.0029(10)
C4 0.0403(13) 0.0287(13) 0.0179(11) 0.0032(10) 0.0095(10) 0.0060(11)
C5 0.0310(12) 0.0339(14) 0.0201(11) -0.0035(10) 0.0104(10) 0.0010(11)
C6 0.0250(12) 0.0215(12) 0.0168(11) 0.0002(8) 0.0054(9) 0.0018(9)
C7 0.0281(13) 0.0599(18) 0.0157(12) -0.0040(12) 0.0003(10) -0.0056(12)
C8 0.0262(14) 0.103(3) 0.0299(15) -0.0062(16) 0.0039(12) -0.0115(15)
C9 0.0236(11) 0.0234(12) 0.0177(11) 0.0008(9) 0.0092(9) 0.0015(9)
C10 0.0229(11) 0.0233(11) 0.0183(11) 0.0007(9) 0.0090(9) -0.0008(9)
C11 0.0207(11) 0.0206(11) 0.0167(11) 0.0002(9) 0.0061(9) -0.0006(9)
C12 0.0234(11) 0.0203(11) 0.0147(10) 0.0007(8) 0.0062(9) -0.0003(8)
C13 0.0212(10) 0.0221(11) 0.0161(10) -0.0020(9) 0.0078(9) 0.0008(9)
C14 0.0239(11) 0.0260(12) 0.0191(11) 0.0007(9) 0.0103(9) -0.0012(9)
C15 0.0215(11) 0.0296(13) 0.0186(11) 0.0007(9) 0.0058(9) 0.0015(9)
C16 0.0247(11) 0.0351(13) 0.0200(11) 0.0032(10) 0.0074(9) -0.0046(10)
C17 0.0208(11) 0.0284(12) 0.0199(11) 0.0006(9) 0.0086(9) 0.0006(9)
C18 0.0249(11) 0.0257(12) 0.0182(11) 0.0008(9) 0.0100(9) 0.0011(9)
C19 0.0243(12) 0.0282(12) 0.0232(12) 0.0010(9) 0.0090(10) 0.0011(9)
C20 0.0301(13) 0.0376(14) 0.0347(14) 0.0024(11) 0.0184(11) 0.0011(10)
C21 0.0340(15) 0.0460(17) 0.0303(14) 0.0042(11) 0.0139(13) 0.0034(11)
C22 0.0331(13) 0.0314(14) 0.0262(12) -0.0019(11) 0.0126(10) -0.0060(11)
C23 0.0349(13) 0.0307(14) 0.0328(13) 0.0052(11) 0.0156(11) 0.0074(11)
C24 0.0253(11) 0.0320(13) 0.0266(12) 0.0046(10) 0.0078(10) 0.0028(10)
C25 0.0229(11) 0.0308(13) 0.0228(11) -0.0030(10) 0.0059(9) -0.0007(10)
C26 0.0275(11) 0.0160(11) 0.0217(11) -0.0003(8) 0.0112(9) 0.0001(9)
C27 0.0256(12) 0.0436(15) 0.0226(12) -0.0010(10) 0.0129(10) -0.0020(10)
C28 0.0338(13) 0.0397(15) 0.0219(12) -0.0002(10) 0.0130(11) -0.0009(11)
C29 0.0232(11) 0.0212(11) 0.0213(11) -0.0005(9) 0.0075(9) -0.0015(9)
C30 0.0245(11) 0.0241(12) 0.0206(11) -0.0002(9) 0.0088(9) 0.0007(9)
C31 0.0246(11) 0.0203(11) 0.0223(12) 0.0004(9) 0.0103(9) 0.0003(9)
C32 0.0221(11) 0.0202(11) 0.0261(12) -0.0016(9) 0.0086(10) -0.0013(9)
C33 0.0263(12) 0.0215(12) 0.0248(12) 0.0030(9) 0.0121(10) 0.0040(9)
C34 0.0288(13) 0.0597(18) 0.0276(13) 0.0008(13) 0.0112(11) 0.0069(12)
C35 0.0339(13) 0.0431(15) 0.0128(11) -0.0011(10) 0.0033(10) 0.0193(11)
C36 0.0353(13) 0.0354(14) 0.0320(14) -0.0044(11) 0.0189(11) -0.0044(11)
C37 0.0498(18) 0.0465(18) 0.0290(15) -0.0054(12) -0.0028(13) 0.0040(13)
C38 0.021(2) 0.047(2) 0.039(3) 0.0007(17) 0.0089(15) 0.0068(16)
C39 0.049(3) 0.069(3) 0.103(4) -0.005(3) 0.008(3) -0.002(3)
C40 0.070(3) 0.071(3) 0.072(3) -0.003(2) 0.056(3) -0.011(3)
C37A 0.0498(18) 0.0465(18) 0.0290(15) -0.0054(12) -0.0028(13) 0.0040(13)
C38A 0.021(2) 0.047(2) 0.039(3) 0.0007(17) 0.0089(15) 0.0068(16)
C39A 0.049(3) 0.069(3) 0.103(4) -0.005(3) 0.008(3) -0.002(3)
C40A 0.070(3) 0.071(3) 0.072(3) -0.003(2) 0.056(3) -0.011(3)

loop_
_atom_type_symbol
_atom_type_description
_atom_type_scat_dispersion_real
_atom_type_scat_dispersion_imag
_atom_type_scat_source
C C 0.0033 0.0016 'International Tables Vol C Tables 4.2.6.8 and 6.1.1.4'
H H 0.0000 0.0000 'International Tables Vol C Tables 4.2.6.8 and 6.1.1.4'
O O 0.0106 0.0060 'International Tables Vol C Tables 4.2.6.8 and 6.1.1.4'
S S 0.1246 0.1234 'International Tables Vol C Tables 4.2.6.8 and 6.1.1.4'
Cr Cr 0.3209 0.6236 'International Tables Vol C Tables 4.2.6.8 and 6.1.1.4'

loop_
_geom_angle_atom_site_label_1
_geom_angle_atom_site_label_2
_geom_angle_atom_site_label_3
_geom_angle
_geom_angle_site_symmetry_1
_geom_angle_site_symmetry_3
C1 Cr1 C5 90.63(11) . .
C1 Cr1 C3 88.31(11) . .
C5 Cr1 C3 178.93(10) . .
C1 Cr1 C2 86.79(11) . .
C5 Cr1 C2 89.93(10) . .
C3 Cr1 C2 89.90(10) . .
C1 Cr1 C4 86.67(11) . .
C5 Cr1 C4 88.72(10) . .
C3 Cr1 C4 91.33(10) . .
C2 Cr1 C4 173.31(10) . .
C1 Cr1 C6 178.15(11) . .
C5 Cr1 C6 88.32(9) . .
C3 Cr1 C6 92.74(9) . .
C2 Cr1 C6 91.69(9) . .
C4 Cr1 C6 94.82(10) . .
C21 Cr21 C25 87.36(11) . .
C21 Cr21 C24 88.89(11) . .
C25 Cr21 C24 90.37(10) . .
C21 Cr21 C22 88.10(11) . .
C25 Cr21 C22 88.36(10) . .
C24 Cr21 C22 176.78(10) . .
C21 Cr21 C23 87.88(11) . .
C25 Cr21 C23 175.02(10) . .
C24 Cr21 C23 88.10(11) . .
C22 Cr21 C23 92.92(11) . .
C21 Cr21 C26 175.45(10) . .
C25 Cr21 C26 95.63(9) . .
C24 Cr21 C26 94.51(9) . .
C22 Cr21 C26 88.55(9) . .
C23 Cr21 C26 89.21(10) . .
C12 S1 C9 92.05(11) . .
C15 S2 C16 91.99(11) . .
C12 S3 C17 101.87(10) . .
C32 S21 C29 91.96(11) . .
C35 S22 C36 95.07(12) . .
C32 S23 C37A 102.63(13) . .
C32 S23 C37 102.63(13) . .
C6 O6 C7 124.63(19) . .
C26 O26 C27 123.24(18) . .
O1 C1 Cr1 179.1(3) . .
O2 C2 Cr1 175.5(2) . .
O3 C3 Cr1 176.6(2) . .
O4 C4 Cr1 174.7(2) . .
O5 C5 Cr1 179.0(2) . .
O6 C6 C9 104.94(19) . .
O6 C6 Cr1 129.01(16) . .
C9 C6 Cr1 126.05(16) . .
O6 C7 C8 106.2(2) . .
O6 C7 H7A 110.5 . .
C8 C7 H7A 110.5 . .
O6 C7 H7B 110.5 . .
C8 C7 H7B 110.5 . .
H7A C7 H7B 108.7 . .
C7 C8 H8A 109.5 . .
C7 C8 H8B 109.5 . .
H8A C8 H8B 109.5 . .
C7 C8 H8C 109.5 . .
H8A C8 H8C 109.5 . .
H8B C8 H8C 109.5 . .
C10 C9 C6 131.4(2) . .
C10 C9 S1 109.71(17) . .
C6 C9 S1 118.82(17) . .
C9 C10 C11 114.8(2) . .
C9 C10 H10 122.6 . .
C11 C10 H10 122.6 . .
C12 C11 C10 110.98(19) . .
C12 C11 C13 125.71(19) . .
C10 C11 C13 123.30(19) . .
C11 C12 S1 112.45(16) . .
C11 C12 S3 126.36(17) . .
S1 C12 S3 121.19(13) . .
C16 C13 C14 111.48(19) . .
C16 C13 C11 123.3(2) . .
C14 C13 C11 125.3(2) . .
C15 C14 C13 113.1(2) . .
C15 C14 H14 123.4 . .
C13 C14 H14 123.4 . .
C14 C15 S2 111.11(17) . .
C14 C15 H15 124.4 . .
S2 C15 H15 124.4 . .
C13 C16 S2 112.29(17) . .
C13 C16 H16 123.9 . .
S2 C16 H16 123.9 . .
C18 C17 S3 109.17(15) . .
C18 C17 H17A 109.8 . .
S3 C17 H17A 109.8 . .
C18 C17 H17B 109.8 . .
S3 C17 H17B 109.8 . .
H17A C17 H17B 108.3 . .
C19 C18 C17 112.02(18) . .
C19 C18 H18A 109.2 . .
C17 C18 H18A 109.2 . .
C19 C18 H18B 109.2 . .
C17 C18 H18B 109.2 . .
H18A C18 H18B 107.9 . .
C20 C19 C18 112.2(2) . .
C20 C19 H19A 109.2 . .
C18 C19 H19A 109.2 . .
C20 C19 H19B 109.2 . .
C18 C19 H19B 109.2 . .
H19A C19 H19B 107.9 . .
C19 C20 H20A 109.5 . .
C19 C20 H20B 109.5 . .
H20A C20 H20B 109.5 . .
C19 C20 H20C 109.5 . .
H20A C20 H20C 109.5 . .
H20B C20 H20C 109.5 . .
O21 C21 Cr21 179.1(3) . .
O22 C22 Cr21 177.7(2) . .
O23 C23 Cr21 177.1(2) . .
O24 C24 Cr21 175.6(2) . .
O25 C25 Cr21 174.7(2) . .
O26 C26 C29 106.03(19) . .
O26 C26 Cr21 129.23(16) . .
C29 C26 Cr21 124.74(16) . .
O26 C27 C28 106.33(19) . .
O26 C27 H27A 110.5 . .
C28 C27 H27A 110.5 . .
O26 C27 H27B 110.5 . .
C28 C27 H27B 110.5 . .
H27A C27 H27B 108.7 . .
C27 C28 H28A 109.5 . .
C27 C28 H28B 109.5 . .
H28A C28 H28B 109.5 . .
C27 C28 H28C 109.5 . .
H28A C28 H28C 109.5 . .
H28B C28 H28C 109.5 . .
C30 C29 C26 129.8(2) . .
C30 C29 S21 109.45(17) . .
C26 C29 S21 120.75(17) . .
C29 C30 C31 115.5(2) . .
C29 C30 H30 122.2 . .
C31 C30 H30 122.2 . .
C32 C31 C30 110.7(2) . .
C32 C31 C33 127.7(2) . .
C30 C31 C33 121.5(2) . .
C31 C32 S21 112.32(17) . .
C31 C32 S23 125.53(18) . .
S21 C32 S23 122.13(14) . .
C36 C33 C34 111.2(2) . .
C36 C33 C31 127.2(2) . .
C34 C33 C31 121.7(2) . .
C33 C34 C35 112.3(2) . .
C33 C34 H34 123.8 . .
C35 C34 H34 123.8 . .
C34 C35 S22 109.86(18) . .
C34 C35 H35 125.1 . .
S22 C35 H35 125.1 . .
C33 C36 S22 111.57(19) . .
C33 C36 H36 124.2 . .
S22 C36 H36 124.2 . .
C38 C37 S23 103.1(3) . .
C38 C37 H37A 111.1 . .
S23 C37 H37A 111.1 . .
C38 C37 H37B 111.1 . .
S23 C37 H37B 111.1 . .
H37A C37 H37B 109.1 . .
C39 C38 C37 113.6(4) . .
C39 C38 H38A 108.8 . .
C37 C38 H38A 108.8 . .
C39 C38 H38B 108.8 . .
C37 C38 H38B 108.8 . .
H38A C38 H38B 107.7 . .
C40 C39 C38 108.3(4) . .
C40 C39 H39A 110.0 . .
C38 C39 H39A 110.0 . .
C40 C39 H39B 110.0 . .
C38 C39 H39B 110.0 . .
H39A C39 H39B 108.4 . .
C39 C40 H40A 109.5 . .
C39 C40 H40B 109.5 . .
H40A C40 H40B 109.5 . .
C39 C40 H40C 109.5 . .
H40A C40 H40C 109.5 . .
H40B C40 H40C 109.5 . .
C38A C37A S23 130.4(5) . .
C38A C37A H37C 104.7 . .
S23 C37A H37C 104.7 . .
C38A C37A H37D 104.7 . .
S23 C37A H37D 104.7 . .
H37C C37A H37D 105.7 . .
C37A C38A C39A 153.9(10) . .
C37A C38A H38C 98.0 . .
C39A C38A H38C 98.0 . .
C37A C38A H38D 98.0 . .
C39A C38A H38D 98.0 . .
H38C C38A H38D 103.7 . .
C40A C39A C38A 125.3(11) . .
C40A C39A H39C 106.0 . .
C38A C39A H39C 106.0 . .
C40A C39A H39D 106.0 . .
C38A C39A H39D 106.0 . .
H39C C39A H39D 106.3 . .
C39A C40A H40D 109.5 . .
C39A C40A H40E 109.5 . .
H40D C40A H40E 109.5 . .
C39A C40A H40F 109.5 . .
H40D C40A H40F 109.5 . .
H40E C40A H40F 109.5 . .

loop_
_geom_bond_atom_site_label_1
_geom_bond_atom_site_label_2
_geom_bond_distance
_geom_bond_site_symmetry_2
Cr1 C1 1.870(3) .
Cr1 C5 1.899(2) .
Cr1 C3 1.901(2) .
Cr1 C2 1.902(3) .
Cr1 C4 1.902(3) .
Cr1 C6 2.082(2) .
Cr21 C21 1.867(3) .
Cr21 C25 1.898(3) .
Cr21 C24 1.900(3) .
Cr21 C22 1.909(3) .
Cr21 C23 1.914(3) .
Cr21 C26 2.080(2) .
S1 C12 1.712(2) .
S1 C9 1.744(2) .
S2 C15 1.710(2) .
S2 C16 1.711(2) .
S3 C12 1.742(2) .
S3 C17 1.812(2) .
S21 C32 1.720(2) .
S21 C29 1.748(2) .
S22 C35 1.629(3) .
S22 C36 1.707(3) .
S23 C32 1.732(2) .
S23 C37A 1.797(3) .
S23 C37 1.797(3) .
O1 C1 1.146(3) .
O2 C2 1.140(3) .
O3 C3 1.141(3) .
O4 C4 1.142(3) .
O5 C5 1.140(3) .
O6 C6 1.336(3) .
O6 C7 1.445(3) .
O21 C21 1.154(3) .
O22 C22 1.133(3) .
O23 C23 1.131(3) .
O24 C24 1.141(3) .
O25 C25 1.142(3) .
O26 C26 1.339(3) .
O26 C27 1.444(3) .
C6 C9 1.444(3) .
C7 C8 1.503(4) .
C7 H7A 0.9900 .
C7 H7B 0.9900 .
C8 H8A 0.9800 .
C8 H8B 0.9800 .
C8 H8C 0.9800 .
C9 C10 1.386(3) .
C10 C11 1.405(3) .
C10 H10 0.9500 .
C11 C12 1.396(3) .
C11 C13 1.476(3) .
C13 C16 1.365(3) .
C13 C14 1.423(3) .
C14 C15 1.371(3) .
C14 H14 0.9500 .
C15 H15 0.9500 .
C16 H16 0.9500 .
C17 C18 1.523(3) .
C17 H17A 0.9900 .
C17 H17B 0.9900 .
C18 C19 1.521(3) .
C18 H18A 0.9900 .
C18 H18B 0.9900 .
C19 C20 1.512(3) .
C19 H19A 0.9900 .
C19 H19B 0.9900 .
C20 H20A 0.9800 .
C20 H20B 0.9800 .
C20 H20C 0.9800 .
C26 C29 1.443(3) .
C27 C28 1.506(3) .
C27 H27A 0.9900 .
C27 H27B 0.9900 .
C28 H28A 0.9800 .
C28 H28B 0.9800 .
C28 H28C 0.9800 .
C29 C30 1.377(3) .
C30 C31 1.406(3) .
C30 H30 0.9500 .
C31 C32 1.395(3) .
C31 C33 1.471(3) .
C33 C36 1.371(3) .
C33 C34 1.414(4) .
C34 C35 1.452(4) .
C34 H34 0.9500 .
C35 H35 0.9500 .
C36 H36 0.9500 .
C37 C38 1.598(4) .
C37 H37A 0.9900 .
C37 H37B 0.9900 .
C38 C39 1.504(6) .
C38 H38A 0.9900 .
C38 H38B 0.9900 .
C39 C40 1.442(6) .
C39 H39A 0.9900 .
C39 H39B 0.9900 .
C40 H40A 0.9800 .
C40 H40B 0.9800 .
C40 H40C 0.9800 .
C37A C38A 1.326(9) .
C37A H37C 0.9900 .
C37A H37D 0.9900 .
C38A C39A 1.479(9) .
C38A H38C 0.9900 .
C38A H38D 0.9900 .
C39A C40A 1.464(9) .
C39A H39C 0.9900 .
C39A H39D 0.9900 .
C40A H40D 0.9800 .
C40A H40E 0.9800 .
C40A H40F 0.9800 .

loop_
_geom_torsion_atom_site_label_1
_geom_torsion_atom_site_label_2
_geom_torsion_atom_site_label_3
_geom_torsion_atom_site_label_4
_geom_torsion
_geom_torsion_site_symmetry_1
_geom_torsion_site_symmetry_2
_geom_torsion_site_symmetry_3
_geom_torsion_site_symmetry_4
C7 O6 C6 C9 -178.3(2) . . . .
C7 O6 C6 Cr1 1.4(3) . . . .
C6 O6 C7 C8 -171.6(2) . . . .
O6 C6 C9 C10 176.8(2) . . . .
Cr1 C6 C9 C10 -2.9(3) . . . .
O6 C6 C9 S1 -0.7(2) . . . .
Cr1 C6 C9 S1 179.66(11) . . . .
C12 S1 C9 C10 0.43(17) . . . .
C12 S1 C9 C6 178.38(18) . . . .
C6 C9 C10 C11 -178.3(2) . . . .
S1 C9 C10 C11 -0.7(2) . . . .
C9 C10 C11 C12 0.7(3) . . . .
C9 C10 C11 C13 -177.9(2) . . . .
C10 C11 C12 S1 -0.3(2) . . . .
C13 C11 C12 S1 178.23(17) . . . .
C10 C11 C12 S3 -179.32(16) . . . .
C13 C11 C12 S3 -0.7(3) . . . .
C9 S1 C12 C11 -0.05(17) . . . .
C9 S1 C12 S3 178.98(14) . . . .
C17 S3 C12 C11 175.4(2) . . . .
C17 S3 C12 S1 -3.50(16) . . . .
C12 C11 C13 C16 -145.3(2) . . . .
C10 C11 C13 C16 33.1(3) . . . .
C12 C11 C13 C14 35.2(3) . . . .
C10 C11 C13 C14 -146.4(2) . . . .
C16 C13 C14 C15 0.4(3) . . . .
C11 C13 C14 C15 180.0(2) . . . .
C13 C14 C15 S2 -0.5(3) . . . .
C16 S2 C15 C14 0.36(19) . . . .
C14 C13 C16 S2 -0.2(3) . . . .
C11 C13 C16 S2 -179.71(17) . . . .
C15 S2 C16 C13 -0.10(19) . . . .
C12 S3 C17 C18 179.20(15) . . . .
S3 C17 C18 C19 179.36(15) . . . .
C17 C18 C19 C20 179.17(19) . . . .
C27 O26 C26 C29 -177.78(19) . . . .
C27 O26 C26 Cr21 1.9(3) . . . .
C26 O26 C27 C28 178.45(19) . . . .
O26 C26 C29 C30 178.8(2) . . . .
Cr21 C26 C29 C30 -1.0(3) . . . .
O26 C26 C29 S21 0.5(2) . . . .
Cr21 C26 C29 S21 -179.27(11) . . . .
C32 S21 C29 C30 -0.32(17) . . . .
C32 S21 C29 C26 178.28(18) . . . .
C26 C29 C30 C31 -177.6(2) . . . .
S21 C29 C30 C31 0.8(3) . . . .
C29 C30 C31 C32 -1.0(3) . . . .
C29 C30 C31 C33 177.48(19) . . . .
C30 C31 C32 S21 0.8(2) . . . .
C33 C31 C32 S21 -177.65(18) . . . .
C30 C31 C32 S23 179.46(16) . . . .
C33 C31 C32 S23 1.1(3) . . . .
C29 S21 C32 C31 -0.26(17) . . . .
C29 S21 C32 S23 -179.01(15) . . . .
C37A S23 C32 C31 -176.1(2) . . . .
C37 S23 C32 C31 -176.1(2) . . . .
C37A S23 C32 S21 2.47(18) . . . .
C37 S23 C32 S21 2.47(18) . . . .
C32 C31 C33 C36 -21.1(4) . . . .
C30 C31 C33 C36 160.6(2) . . . .
C32 C31 C33 C34 159.4(2) . . . .
C30 C31 C33 C34 -18.9(3) . . . .
C36 C33 C34 C35 -1.7(3) . . . .
C31 C33 C34 C35 177.9(2) . . . .
C33 C34 C35 S22 1.6(3) . . . .
C36 S22 C35 C34 -0.9(2) . . . .
C34 C33 C36 S22 1.0(3) . . . .
C31 C33 C36 S22 -178.50(18) . . . .
C35 S22 C36 C33 -0.1(2) . . . .
C32 S23 C37 C38 175.0(2) . . . .
S23 C37 C38 C39 159.2(4) . . . .
C37 C38 C39 C40 46.6(6) . . . .
C32 S23 C37A C38A 173.5(6) . . . .
S23 C37A C38A C39A -119(2) . . . .
C37A C38A C39A C40A -117(2) . . . .
